data_4340379
loop_
_publ_author_name
'Burford, Neil'
'Ragogna, Paul J.'
'Sharp, Kendall'
'McDonald, Robert'
'Ferguson, Michael J.'

_publ_section_title
;
 Arsinophosphonium cations from arsenium-phosphine and -bisphosphine
 coordination chemistry.
;
_journal_issue 25
_journal_name_full 'Inorganic chemistry'
_journal_page_first 9453
_journal_page_last 9460
_journal_paper_doi 10.1021/ic050989w
_journal_volume 44
_journal_year 2005
_chemical_formula_moiety 'C15 H18 As N P, Cl4 Ga'
_chemical_formula_sum 'C15 H18 As Cl4 Ga N P'
_chemical_formula_weight 529.71
_chemical_name_systematic
;
 ?
;
_space_group_IT_number 2
_symmetry_cell_setting triclinic
_symmetry_space_group_name_Hall '-P 1'
_symmetry_space_group_name_H-M 'P -1'
_atom_sites_solution_hydrogens geom
_atom_sites_solution_primary direct
_atom_sites_solution_secondary difmap
_audit_creation_method SHELXL-97
_cell_angle_alpha 87.2939(9)
_cell_angle_beta 83.2283(9)
_cell_angle_gamma 80.7053(8)
_cell_formula_units_Z 2
_cell_length_a 8.9063(6)
_cell_length_b 10.4349(7)
_cell_length_c 11.5512(7)
_cell_measurement_reflns_used 8064
_cell_measurement_temperature 193(2)
_cell_measurement_theta_max 26.36
_cell_measurement_theta_min 2.33
_cell_volume 1051.61(12)
_computing_cell_refinement 'Bruker SAINT (Bruker, 1997)'
_computing_data_collection 'Bruker SMART (Bruker, 1997)'
_computing_data_reduction 'Bruker SAINT (Bruker, 1997)'
_computing_molecular_graphics 'Bruker SHELXTL (Bruker, 1997)'
_computing_publication_material 'Bruker SHELXTL (Bruker, 1997)'
_computing_structure_refinement 'SHELXL-97 (Sheldrick, 1997)'
_computing_structure_solution 'DIRDIF-96 (Beurskens et al., 1996)'
_diffrn_ambient_temperature 193(2)
_diffrn_detector_area_resol_mean 8.192
_diffrn_measured_fraction_theta_full 0.993
_diffrn_measured_fraction_theta_max 0.993
_diffrn_measurement_device_type 'Bruker PLATFORM diffractometer/SMART 1000 CCD area detector'
_diffrn_measurement_method '\w scans'
_diffrn_radiation_monochromator graphite
_diffrn_radiation_source 'fine-focus sealed tube'
_diffrn_radiation_type MoK\a
_diffrn_radiation_wavelength 0.71073
_diffrn_reflns_av_R_equivalents 0.0145
_diffrn_reflns_av_sigmaI/netI 0.0210
_diffrn_reflns_limit_h_max 11
_diffrn_reflns_limit_h_min -11
_diffrn_reflns_limit_k_max 13
_diffrn_reflns_limit_k_min -13
_diffrn_reflns_limit_l_max 14
_diffrn_reflns_limit_l_min -14
_diffrn_reflns_number 8136
_diffrn_reflns_theta_full 26.36
_diffrn_reflns_theta_max 26.36
_diffrn_reflns_theta_min 1.78
_diffrn_standards_decay_% 0
_diffrn_standards_interval_time 0
_diffrn_standards_number 0
_exptl_absorpt_coefficient_mu 3.451
_exptl_absorpt_correction_T_max 0.3616
_exptl_absorpt_correction_T_min 0.2025
_exptl_absorpt_correction_type integration
_exptl_absorpt_process_details 'Bruker SHELXTL (Bruker, 1997)'
_exptl_crystal_colour colorless
_exptl_crystal_density_diffrn 1.673
_exptl_crystal_density_method 'not measured'
_exptl_crystal_description prism
_exptl_crystal_F_000 524
_exptl_crystal_size_max 0.68
_exptl_crystal_size_mid 0.62
_exptl_crystal_size_min 0.37
_refine_diff_density_max 0.565
_refine_diff_density_min -0.596
_refine_diff_density_rms 0.087
_refine_ls_extinction_method none
_refine_ls_goodness_of_fit_ref 1.072
_refine_ls_hydrogen_treatment constr
_refine_ls_matrix_type full
_refine_ls_number_parameters 208
_refine_ls_number_reflns 4259
_refine_ls_number_restraints 0
_refine_ls_restrained_S_all 1.072
_refine_ls_R_factor_all 0.0276
_refine_ls_R_factor_gt 0.0248
_refine_ls_shift/su_max 0.001
_refine_ls_shift/su_mean 0.000
_refine_ls_structure_factor_coef Fsqd
_refine_ls_weighting_details 'calc w=1/[\s^2^(Fo^2^)+(0.0338P)^2^+0.5576P] where P=(Fo^2^+2Fc^2^)/3'
_refine_ls_weighting_scheme calc
_refine_ls_wR_factor_gt 0.0643
_refine_ls_wR_factor_ref 0.0657
_reflns_number_gt 3904
_reflns_number_total 4259
_reflns_threshold_expression I>2\s(I)
_cod_data_source_file ic050989wsi20050616_040139.cif
_cod_data_source_block dal04e0_[AN-PMe3]9a[GaCl4]
_cod_depositor_comments
;
The following automatic conversions were performed:

'_symmetry_cell_setting' value 'Triclinic' changed to 'triclinic'
according to
/usr/data/users/saulius/automatic-downloads/retrospective/ACS/lib/dictionaries/cif_core.dic
dictionary named 'cif_core.dic' version 2.4.2 from 2011-04-26.

Automatic conversion script
Id: cif_fix_values 2281 2013-09-26 08:29:07Z andrius 
;
_cod_database_code 4340379

loop_
_symmetry_equiv_pos_as_xyz
'x, y, z'
'-x, -y, -z'

loop_
_atom_site_label
_atom_site_type_symbol
_atom_site_fract_x
_atom_site_fract_y
_atom_site_fract_z
_atom_site_U_iso_or_equiv
_atom_site_adp_type
_atom_site_occupancy
_atom_site_symmetry_multiplicity
_atom_site_calc_flag
_atom_site_refinement_flags
As As 0.05285(2) 0.23319(2) 0.347663(17) 0.03095(7) Uani 1 1 d .
P P 0.27061(6) 0.26595(5) 0.22258(5) 0.03045(12) Uani 1 1 d .
N N 0.0191(2) -0.02905(17) 0.21782(17) 0.0367(4) Uani 1 1 d .
H1N H 0.0200 -0.0983 0.1770 0.044 Uiso 1 1 calc R
C1 C 0.3269(3) 0.1448(2) 0.1140(2) 0.0404(5) Uani 1 1 d .
H1A H 0.3550 0.0599 0.1521 0.048 Uiso 1 1 calc R
H1B H 0.4149 0.1667 0.0621 0.048 Uiso 1 1 calc R
H1C H 0.2414 0.1418 0.0685 0.048 Uiso 1 1 calc R
C2 C 0.2315(3) 0.4213(2) 0.1495(2) 0.0478(6) Uani 1 1 d .
H2A H 0.2015 0.4890 0.2075 0.057 Uiso 1 1 calc R
H2B H 0.1480 0.4212 0.1013 0.057 Uiso 1 1 calc R
H2C H 0.3235 0.4386 0.0999 0.057 Uiso 1 1 calc R
C3 C 0.4265(3) 0.2649(3) 0.3074(2) 0.0483(6) Uani 1 1 d .
H3A H 0.4489 0.1796 0.3465 0.058 Uiso 1 1 calc R
H3B H 0.3989 0.3321 0.3660 0.058 Uiso 1 1 calc R
H3C H 0.5173 0.2822 0.2562 0.058 Uiso 1 1 calc R
C11 C 0.1278(2) 0.0528(2) 0.38028(18) 0.0323(4) Uani 1 1 d .
C12 C 0.1012(2) -0.0484(2) 0.31374(19) 0.0333(4) Uani 1 1 d .
C13 C 0.1604(3) -0.1766(2) 0.3448(2) 0.0443(6) Uani 1 1 d .
H13 H 0.1443 -0.2464 0.3002 0.053 Uiso 1 1 calc R
C14 C 0.2425(3) -0.2019(3) 0.4403(3) 0.0539(7) Uani 1 1 d .
H14 H 0.2832 -0.2890 0.4600 0.065 Uiso 1 1 calc R
C15 C 0.2658(3) -0.1027(3) 0.5071(2) 0.0525(7) Uani 1 1 d .
H15 H 0.3205 -0.1212 0.5733 0.063 Uiso 1 1 calc R
C16 C 0.2091(3) 0.0241(3) 0.4771(2) 0.0435(5) Uani 1 1 d .
H16 H 0.2255 0.0928 0.5229 0.052 Uiso 1 1 calc R
C21 C -0.0639(2) 0.20710(19) 0.22217(17) 0.0275(4) Uani 1 1 d .
C22 C -0.0641(2) 0.0850(2) 0.17777(18) 0.0291(4) Uani 1 1 d .
C23 C -0.1512(2) 0.0757(2) 0.08590(19) 0.0365(5) Uani 1 1 d .
H23 H -0.1524 -0.0069 0.0551 0.044 Uiso 1 1 calc R
C24 C -0.2348(2) 0.1844(2) 0.0397(2) 0.0397(5) Uani 1 1 d .
H24 H -0.2915 0.1764 -0.0235 0.048 Uiso 1 1 calc R
C25 C -0.2370(2) 0.3054(2) 0.0846(2) 0.0403(5) Uani 1 1 d .
H25 H -0.2958 0.3802 0.0533 0.048 Uiso 1 1 calc R
C26 C -0.1525(2) 0.3158(2) 0.1757(2) 0.0350(5) Uani 1 1 d .
H26 H -0.1546 0.3986 0.2073 0.042 Uiso 1 1 calc R
Ga Ga 0.32251(3) 0.29510(2) 0.75734(2) 0.03415(8) Uani 1 1 d .
Cl1 Cl 0.40360(8) 0.09191(6) 0.72600(7) 0.05478(17) Uani 1 1 d .
Cl2 Cl 0.28814(15) 0.40554(10) 0.59828(7) 0.0967(4) Uani 1 1 d .
Cl3 Cl 0.10329(6) 0.31166(6) 0.86830(6) 0.04517(14) Uani 1 1 d .
Cl4 Cl 0.48359(8) 0.37178(7) 0.85173(7) 0.05795(18) Uani 1 1 d .

loop_
_atom_site_aniso_label
_atom_site_aniso_U_11
_atom_site_aniso_U_22
_atom_site_aniso_U_33
_atom_site_aniso_U_23
_atom_site_aniso_U_13
_atom_site_aniso_U_12
As 0.03179(12) 0.03349(12) 0.02795(12) -0.00434(8) 0.00027(8) -0.00784(9)
P 0.0296(3) 0.0350(3) 0.0290(3) -0.0004(2) -0.0033(2) -0.0120(2)
N 0.0441(10) 0.0251(9) 0.0419(10) -0.0023(7) -0.0091(8) -0.0049(7)
C1 0.0419(12) 0.0466(13) 0.0332(11) -0.0068(10) 0.0018(9) -0.0111(10)
C2 0.0524(14) 0.0383(13) 0.0549(15) 0.0082(11) -0.0048(12) -0.0169(11)
C3 0.0360(12) 0.0737(18) 0.0397(13) -0.0069(12) -0.0087(10) -0.0171(12)
C11 0.0274(10) 0.0389(11) 0.0293(10) 0.0065(8) 0.0008(8) -0.0058(8)
C12 0.0284(10) 0.0340(11) 0.0351(11) 0.0075(9) 0.0012(8) -0.0039(8)
C13 0.0381(12) 0.0337(12) 0.0566(15) 0.0096(10) 0.0026(10) -0.0009(9)
C14 0.0379(13) 0.0529(15) 0.0621(17) 0.0270(13) 0.0025(12) 0.0052(11)
C15 0.0348(12) 0.0736(19) 0.0451(14) 0.0211(13) -0.0065(10) -0.0012(12)
C16 0.0334(11) 0.0630(16) 0.0330(11) 0.0075(11) -0.0015(9) -0.0088(11)
C21 0.0244(9) 0.0298(10) 0.0282(9) 0.0012(8) 0.0007(7) -0.0070(7)
C22 0.0267(9) 0.0302(10) 0.0306(10) 0.0018(8) 0.0000(8) -0.0080(8)
C23 0.0341(11) 0.0412(12) 0.0363(11) -0.0041(9) -0.0030(9) -0.0123(9)
C24 0.0285(10) 0.0563(14) 0.0347(11) 0.0033(10) -0.0047(8) -0.0081(10)
C25 0.0299(11) 0.0455(13) 0.0423(12) 0.0108(10) -0.0030(9) -0.0007(9)
C26 0.0319(10) 0.0299(10) 0.0412(12) 0.0010(9) 0.0025(9) -0.0039(8)
Ga 0.03853(14) 0.03153(13) 0.03196(13) -0.00275(9) -0.00300(10) -0.00438(10)
Cl1 0.0487(3) 0.0356(3) 0.0769(5) -0.0137(3) 0.0025(3) -0.0009(3)
Cl2 0.1642(11) 0.0757(6) 0.0340(4) 0.0091(4) -0.0063(5) 0.0228(6)
Cl3 0.0330(3) 0.0428(3) 0.0592(4) -0.0119(3) 0.0004(2) -0.0052(2)
Cl4 0.0426(3) 0.0603(4) 0.0763(5) -0.0166(3) -0.0078(3) -0.0191(3)

loop_
_atom_type_symbol
_atom_type_description
_atom_type_scat_dispersion_real
_atom_type_scat_dispersion_imag
_atom_type_scat_source
C C 0.0033 0.0016 'International Tables Vol C Tables 4.2.6.8 and 6.1.1.4'
H H 0.0000 0.0000 'International Tables Vol C Tables 4.2.6.8 and 6.1.1.4'
N N 0.0061 0.0033 'International Tables Vol C Tables 4.2.6.8 and 6.1.1.4'
P P 0.1023 0.0942 'International Tables Vol C Tables 4.2.6.8 and 6.1.1.4'
Cl Cl 0.1484 0.1585 'International Tables Vol C Tables 4.2.6.8 and 6.1.1.4'
Ga Ga 0.2307 1.6083 'International Tables Vol C Tables 4.2.6.8 and 6.1.1.4'
As As 0.0499 2.0058 'International Tables Vol C Tables 4.2.6.8 and 6.1.1.4'

loop_
_geom_angle_atom_site_label_1
_geom_angle_atom_site_label_2
_geom_angle_atom_site_label_3
_geom_angle
C11 As C21 97.36(9)
C11 As P 94.30(6)
C21 As P 94.03(6)
C3 P C1 108.30(12)
C3 P C2 109.43(13)
C1 P C2 108.23(13)
C3 P As 108.82(9)
C1 P As 113.56(8)
C2 P As 108.44(9)
C22 N C12 128.59(18)
C16 C11 C12 119.7(2)
C16 C11 As 117.20(18)
C12 C11 As 123.12(16)
N C12 C11 123.55(19)
N C12 C13 117.7(2)
C11 C12 C13 118.7(2)
C14 C13 C12 120.2(3)
C15 C14 C13 121.0(2)
C14 C15 C16 119.4(2)
C15 C16 C11 120.9(3)
C22 C21 C26 119.32(19)
C22 C21 As 122.79(15)
C26 C21 As 117.88(16)
N C22 C21 123.97(19)
N C22 C23 117.28(19)
C21 C22 C23 118.75(19)
C24 C23 C22 120.9(2)
C23 C24 C25 120.5(2)
C26 C25 C24 119.1(2)
C25 C26 C21 121.3(2)
Cl2 Ga Cl1 112.02(3)
Cl2 Ga Cl4 110.76(4)
Cl1 Ga Cl4 109.24(3)
Cl2 Ga Cl3 108.55(4)
Cl1 Ga Cl3 108.35(3)
Cl4 Ga Cl3 107.80(3)

loop_
_geom_bond_atom_site_label_1
_geom_bond_atom_site_label_2
_geom_bond_distance
As C11 1.928(2)
As C21 1.934(2)
As P 2.3393(6)
P C3 1.790(2)
P C1 1.794(2)
P C2 1.794(2)
N C22 1.387(3)
N C12 1.387(3)
C11 C16 1.397(3)
C11 C12 1.401(3)
C12 C13 1.403(3)
C13 C14 1.386(4)
C14 C15 1.376(4)
C15 C16 1.381(4)
C21 C22 1.396(3)
C21 C26 1.397(3)
C22 C23 1.402(3)
C23 C24 1.374(3)
C24 C25 1.384(4)
C25 C26 1.382(3)
Ga Cl2 2.1486(8)
Ga Cl1 2.1597(7)
Ga Cl4 2.1701(7)
Ga Cl3 2.1924(6)

loop_
_geom_torsion_atom_site_label_1
_geom_torsion_atom_site_label_2
_geom_torsion_atom_site_label_3
_geom_torsion_atom_site_label_4
_geom_torsion
C11 As P C3 -71.56(12)
C21 As P C3 -169.27(12)
C11 As P C1 49.14(11)
C21 As P C1 -48.57(11)
C11 As P C2 169.48(12)
C21 As P C2 71.77(11)
C21 As C11 C16 -173.67(16)
P As C11 C16 91.70(16)
C21 As C11 C12 4.70(18)
P As C11 C12 -89.93(17)
C22 N C12 C11 -8.0(3)
C22 N C12 C13 172.2(2)
C16 C11 C12 N 178.7(2)
As C11 C12 N 0.3(3)
C16 C11 C12 C13 -1.5(3)
As C11 C12 C13 -179.85(16)
N C12 C13 C14 -179.6(2)
C11 C12 C13 C14 0.6(3)
C12 C13 C14 C15 0.8(4)
C13 C14 C15 C16 -1.2(4)
C14 C15 C16 C11 0.3(4)
C12 C11 C16 C15 1.1(3)
As C11 C16 C15 179.54(18)
C11 As C21 C22 -4.64(17)
P As C21 C22 90.22(16)
C11 As C21 C26 174.72(16)
P As C21 C26 -90.41(15)
C12 N C22 C21 8.0(3)
C12 N C22 C23 -173.0(2)
C26 C21 C22 N -179.79(19)
As C21 C22 N -0.4(3)
C26 C21 C22 C23 1.3(3)
As C21 C22 C23 -179.39(15)
N C22 C23 C24 -178.8(2)
C21 C22 C23 C24 0.2(3)
C22 C23 C24 C25 -1.2(3)
C23 C24 C25 C26 0.8(3)
C24 C25 C26 C21 0.7(3)
C22 C21 C26 C25 -1.7(3)
As C21 C26 C25 178.91(16)
